data_7706023
loop_
_publ_author_name
'Cui, Minghui'
'Wang, Ai-Ling'
'Gao, Cong-Li'
'Zhou, Liming'
'Wu, Tao'
'Fang, Shaoming'
'Xiao, Hong-Ping'
'Li, Feng-Cai'
'Li, Xi-Li'

_publ_section_title
;
 Two homochiral Eu<sup>III</sup> and Sm<sup>III</sup> enantiomeric pairs
 showing circularly polarized luminescence, photoluminescence and
 triboluminescence.
;
_journal_issue 3
_journal_name_full 'Dalton transactions (Cambridge, England : 2003)'
_journal_page_first 1007
_journal_page_last 1018
_journal_paper_doi 10.1039/d0dt03576a
_journal_volume 50
_journal_year 2021
_chemical_absolute_configuration rmad
_chemical_formula_moiety 'C47 H36 F9 N2 O6 Sm'
_chemical_formula_sum 'C47 H36 F9 N2 O6 Sm'
_chemical_formula_weight 1046.13
_space_group_crystal_system triclinic
_space_group_IT_number 1
_space_group_name_Hall 'P 1'
_space_group_name_H-M_alt 'P 1'
_atom_sites_solution_hydrogens geom
_audit_creation_method SHELXL-2014/7
_audit_update_record
;
2020-07-21 deposited with the CCDC.	2020-12-08 downloaded from the CCDC.
;
_cell_angle_alpha 83.741(3)
_cell_angle_beta 66.691(4)
_cell_angle_gamma 73.880(4)
_cell_formula_units_Z 1
_cell_length_a 10.7328(4)
_cell_length_b 10.7633(4)
_cell_length_c 11.2076(4)
_cell_measurement_reflns_used 3641
_cell_measurement_temperature 295(2)
_cell_measurement_theta_max 22.7150
_cell_measurement_theta_min 3.9400
_cell_volume 1142.29(8)
_computing_cell_refinement APEX2
_computing_data_collection 'APEX2 (Bruker, 2013)'
_computing_data_reduction APEX2
_computing_molecular_graphics 'Olex2 (Dolomanov et al., 2009)'
_computing_structure_refinement 'SHELXL-2014/7 (Sheldrick, 2014)'
_computing_structure_solution 'SHELXS (Bruker, 2000)'
_diffrn_ambient_temperature 295(2)
_diffrn_measured_fraction_theta_full 0.998
_diffrn_measured_fraction_theta_max 0.998
_diffrn_measurement_device_type 'PHOTON 100 CMOS detector'
_diffrn_measurement_method 'omega scan'
_diffrn_radiation_type MoK\a
_diffrn_radiation_wavelength 0.71073
_diffrn_reflns_av_R_equivalents 0.0334
_diffrn_reflns_av_unetI/netI 0.0603
_diffrn_reflns_Laue_measured_fraction_full 0.998
_diffrn_reflns_Laue_measured_fraction_max 0.998
_diffrn_reflns_limit_h_max 12
_diffrn_reflns_limit_h_min -12
_diffrn_reflns_limit_k_max 12
_diffrn_reflns_limit_k_min -12
_diffrn_reflns_limit_l_max 13
_diffrn_reflns_limit_l_min -13
_diffrn_reflns_number 8264
_diffrn_reflns_point_group_measured_fraction_full 0.666
_diffrn_reflns_point_group_measured_fraction_max 0.666
_diffrn_reflns_theta_full 25.100
_diffrn_reflns_theta_max 25.100
_diffrn_reflns_theta_min 3.360
_exptl_absorpt_coefficient_mu 1.371
_exptl_absorpt_correction_T_max 0.750
_exptl_absorpt_correction_T_min 0.679
_exptl_absorpt_correction_type multi-scan
_exptl_absorpt_process_details 'SADABS; Bruker, 2012'
_exptl_crystal_colour 'light yellow'
_exptl_crystal_density_diffrn 1.521
_exptl_crystal_description block
_exptl_crystal_F_000 523
_exptl_crystal_size_max 0.29
_exptl_crystal_size_mid 0.26
_exptl_crystal_size_min 0.21
_refine_diff_density_max 0.611
_refine_diff_density_min -0.424
_refine_diff_density_rms 0.073
_refine_ls_abs_structure_details
;
 Flack x determined using 1210 quotients [(I+)-(I-)]/[(I+)+(I-)]
 (Parsons, Flack and Wagner, Acta Cryst. B69 (2013) 249-259).
;
_refine_ls_abs_structure_Flack 0.011(10)
_refine_ls_extinction_method none
_refine_ls_goodness_of_fit_ref 1.023
_refine_ls_hydrogen_treatment constr
_refine_ls_matrix_type full
_refine_ls_number_parameters 588
_refine_ls_number_reflns 5432
_refine_ls_number_restraints 4
_refine_ls_restrained_S_all 1.022
_refine_ls_R_factor_all 0.0416
_refine_ls_R_factor_gt 0.0391
_refine_ls_shift/su_max 0.000
_refine_ls_shift/su_mean 0.000
_refine_ls_structure_factor_coef Fsqd
_refine_ls_weighting_details 'w=1/[\s^2^(Fo^2^)+(0.0302P)^2^] where P=(Fo^2^+2Fc^2^)/3'
_refine_ls_weighting_scheme calc
_refine_ls_wR_factor_gt 0.0718
_refine_ls_wR_factor_ref 0.0739
_reflns_Friedel_coverage 0.334
_reflns_Friedel_fraction_full 0.334
_reflns_Friedel_fraction_max 0.334
_reflns_number_gt 5243
_reflns_number_total 5432
_reflns_threshold_expression 'I > 2\s(I)'
_cod_data_source_file d0dt03576a6.cif
_cod_data_source_block S-2
_cod_depositor_comments 'Adding full bibliography for 7706021--7706024.cif.'
_cod_database_code 7706023
_shelx_shelxl_version_number 2014/7
_shelx_space_group_comment
;
The symmetry employed for this shelxl refinement is uniquely defined
by the following loop, which should always be used as a source of
symmetry information in preference to the above space-group names.
They are only intended as comments.
;

loop_
_space_group_symop_operation_xyz
'x, y, z'

loop_
_atom_site_label
_atom_site_type_symbol
_atom_site_fract_x
_atom_site_fract_y
_atom_site_fract_z
_atom_site_U_iso_or_equiv
_atom_site_adp_type
_atom_site_occupancy
_atom_site_site_symmetry_order
_atom_site_calc_flag
_atom_site_refinement_flags_posn
_atom_site_refinement_flags_adp
_atom_site_refinement_flags_occupancy
_atom_site_disorder_assembly
_atom_site_disorder_group
C12 C -0.1996(17) 0.9376(14) 0.8552(14) 0.060(4) Uani 1 1 d . . . . .
C14 C -0.1696(14) 0.9971(11) 0.6320(12) 0.046(3) Uani 1 1 d . . . . .
C36 C 0.4567(13) 0.8062(10) 0.7180(12) 0.044(3) Uani 1 1 d . . . . .
C2 C 0.1860(8) 1.1464(8) 0.4784(8) 0.049(2) Uani 1 1 d . . . . .
C15 C -0.2348(9) 1.0560(7) 0.5353(9) 0.051(2) Uani 1 1 d . . . . .
C40 C 0.4977(14) 0.8005(13) 0.4967(15) 0.051(4) Uani 1 1 d . . . . .
H40 H 0.4633 0.8186 0.4307 0.061 Uiso 1 1 calc R U . . .
C24 C 0.2666(11) 0.5584(11) 0.6937(12) 0.052(3) Uani 1 1 d . . . . .
C22 C 0.3008(9) 0.6241(8) 0.4692(9) 0.052(2) Uani 1 1 d . . . . .
C39 C 0.6437(9) 0.7402(8) 0.4657(10) 0.058(2) Uani 1 1 d . . . . .
C13 C -0.2502(10) 0.9981(9) 0.7663(10) 0.057(2) Uani 1 1 d . . . . .
H13 H -0.3443 1.0435 0.7952 0.068 Uiso 1 1 calc R U . . .
C3 C 0.0920(12) 1.2394(9) 0.5690(10) 0.064(3) Uani 1 1 d . . . . .
H3 H 0.0727 1.3244 0.5406 0.076 Uiso 1 1 calc R U . . .
C5 C -0.0714(11) 1.3227(9) 0.7931(10) 0.064(3) Uani 1 1 d . . . . .
C35 C 0.3530(9) 0.8444(7) 0.8467(9) 0.053(2) Uani 1 1 d . . . . .
C44 C 0.7475(12) 0.6993(11) 0.3319(13) 0.072(4) Uani 1 1 d . . . . .
H44 H 0.7122 0.7201 0.2619 0.087 Uiso 1 1 calc R U . . .
C38 C 0.6927(10) 0.7150(9) 0.5654(11) 0.063(3) Uani 1 1 d . . . . .
C20 C -0.1499(11) 1.0867(9) 0.4130(9) 0.068(3) Uani 1 1 d . . . . .
H20 H -0.0545 1.0745 0.3927 0.082 Uiso 1 1 calc R U . . .
C19 C -0.2058(12) 1.1358(9) 0.3199(10) 0.075(3) Uani 1 1 d . . . . .
H19 H -0.1484 1.1573 0.2378 0.090 Uiso 1 1 calc R U . . .
C37 C 0.5986(10) 0.7486(9) 0.6902(11) 0.065(3) Uani 1 1 d . . . . .
H37 H 0.6307 0.7324 0.7577 0.078 Uiso 1 1 calc R U . . .
C25 C 0.2924(10) 0.4522(9) 0.7866(10) 0.071(3) Uani 1 1 d . . . . .
C6 C -0.0475(12) 1.4443(9) 0.7767(10) 0.073(3) Uani 1 1 d . . . . .
H6 H 0.0290 1.4610 0.7066 0.088 Uiso 1 1 calc R U . . .
C45 C 0.8344(11) 0.5546(10) 0.3372(11) 0.082(3) Uani 1 1 d . . . . .
C7 C -0.1381(15) 1.5407(10) 0.8652(12) 0.092(4) Uani 1 1 d . . . . .
H7 H -0.1204 1.6217 0.8562 0.110 Uiso 1 1 calc R U . . .
C21 C 0.3680(11) 0.5851(9) 0.3285(10) 0.065(3) Uani 1 1 d . . . . .
C16 C -0.3761(10) 1.0733(9) 0.5640(11) 0.073(3) Uani 1 1 d . . . . .
H16 H -0.4345 1.0530 0.6462 0.088 Uiso 1 1 calc R U . . .
C34 C 0.3873(12) 0.8348(10) 0.9553(11) 0.080(3) Uani 1 1 d . . . . .
H34 H 0.4800 0.8000 0.9468 0.096 Uiso 1 1 calc R U . . .
C23 C 0.3233(13) 0.5311(12) 0.5568(12) 0.071(4) Uani 1 1 d . . . . .
H23 H 0.3764 0.4481 0.5273 0.086 Uiso 1 1 calc R U . . .
C30 C 0.2868(12) 0.4818(10) 0.9032(11) 0.086(3) Uani 1 1 d . . . . .
H30 H 0.2640 0.5683 0.9254 0.104 Uiso 1 1 calc R U . . .
C42 C 0.9193(10) 0.6196(12) 0.3869(13) 0.088(4) Uani 1 1 d . . . . .
H42 H 1.0201 0.5780 0.3569 0.106 Uiso 1 1 calc R U . . .
C10 C -0.1797(13) 1.3009(10) 0.8990(12) 0.099(4) Uani 1 1 d . . . . .
H10 H -0.1916 1.2175 0.9152 0.119 Uiso 1 1 calc R U . . .
C8 C -0.2526(14) 1.5183(12) 0.9649(13) 0.104(4) Uani 1 1 d . . . . .
H8 H -0.3169 1.5855 1.0201 0.125 Uiso 1 1 calc R U . . .
C17 C -0.4309(11) 1.1213(10) 0.4693(12) 0.079(3) Uani 1 1 d . . . . .
H17 H -0.5257 1.1321 0.4878 0.095 Uiso 1 1 calc R U . . .
C33 C 0.2862(14) 0.8758(10) 1.0746(11) 0.086(3) Uani 1 1 d . . . . .
H33 H 0.3093 0.8714 1.1470 0.103 Uiso 1 1 calc R U . . .
C4 C 0.0226(13) 1.2141(11) 0.7029(12) 0.054(3) Uani 1 1 d . . . . .
C26 C 0.3029(15) 0.3238(10) 0.7613(13) 0.116(5) Uani 1 1 d . . . . .
H26 H 0.2993 0.3031 0.6844 0.139 Uiso 1 1 calc R U . . .
C41 C 0.8476(10) 0.6465(12) 0.5303(13) 0.093(4) Uani 1 1 d . . . . .
H41A H 0.8926 0.7002 0.5551 0.111 Uiso 1 1 calc R U . . .
H41B H 0.8562 0.5658 0.5779 0.111 Uiso 1 1 calc R U . . .
C46 C 0.7618(13) 0.4578(9) 0.4251(14) 0.111(5) Uani 1 1 d . . . . .
H46A H 0.6878 0.4500 0.4010 0.167 Uiso 1 1 calc R U . . .
H46B H 0.7230 0.4866 0.5136 0.167 Uiso 1 1 calc R U . . .
H46C H 0.8284 0.3752 0.4165 0.167 Uiso 1 1 calc R U . . .
C11 C -0.2975(10) 0.9430(10) 0.9951(10) 0.064(3) Uani 1 1 d . . . . .
C18 C -0.3450(13) 1.1523(10) 0.3498(12) 0.079(3) Uani 1 1 d . . . . .
H18 H -0.3823 1.1853 0.2873 0.095 Uiso 1 1 calc R U . . .
C43 C 0.8794(11) 0.7413(12) 0.3116(13) 0.106(4) Uani 1 1 d . . . . .
H43A H 0.8610 0.8216 0.3546 0.127 Uiso 1 1 calc R U . . .
H43B H 0.9430 0.7414 0.2215 0.127 Uiso 1 1 calc R U . . .
C1 C 0.2425(11) 1.1862(9) 0.3387(9) 0.057(2) Uani 1 1 d . . . . .
C47 C 0.9225(13) 0.4992(15) 0.1999(14) 0.136(6) Uani 1 1 d . . . . .
H47A H 1.0069 0.4378 0.1997 0.204 Uiso 1 1 calc R U . . .
H47B H 0.9465 0.5680 0.1405 0.204 Uiso 1 1 calc R U . . .
H47C H 0.8695 0.4569 0.1738 0.204 Uiso 1 1 calc R U . . .
C32 C 0.1506(12) 0.9233(10) 1.0844(10) 0.079(3) Uani 1 1 d . . . . .
H32 H 0.0794 0.9500 1.1646 0.095 Uiso 1 1 calc R U . . .
C31 C 0.1197(11) 0.9317(10) 0.9749(10) 0.072(3) Uani 1 1 d . . . . .
H31 H 0.0273 0.9659 0.9825 0.087 Uiso 1 1 calc R U . . .
C9 C -0.2733(15) 1.3987(12) 0.9839(13) 0.123(6) Uani 1 1 d . . . . .
H9 H -0.3502 1.3822 1.0538 0.148 Uiso 1 1 calc R U . . .
C29 C 0.3137(16) 0.3880(16) 0.9903(13) 0.135(6) Uani 1 1 d . U . . .
H29 H 0.3242 0.4099 1.0632 0.162 Uiso 1 1 calc R U . . .
F1 F 0.1940(10) 1.1405(10) 0.2687(6) 0.153(4) Uani 1 1 d . . . . .
F2 F 0.3736(7) 1.1477(10) 0.2823(7) 0.158(4) Uani 1 1 d . . . . .
F3 F 0.2104(11) 1.3069(7) 0.3162(6) 0.170(5) Uani 1 1 d . . . . .
F4 F -0.2455(8) 0.9785(9) 1.0714(7) 0.131(3) Uani 1 1 d . . . . .
F5 F -0.4200(8) 1.0215(10) 1.0221(8) 0.142(4) Uani 1 1 d . . . . .
F6 F -0.3187(8) 0.8327(7) 1.0394(7) 0.125(3) Uani 1 1 d . . . . .
F7 F 0.4556(7) 0.6549(7) 0.2572(6) 0.104(2) Uani 1 1 d . . . . .
F8 F 0.4424(9) 0.4641(6) 0.3022(6) 0.121(3) Uani 1 1 d . . . . .
F9 F 0.2755(7) 0.6037(8) 0.2731(6) 0.110(2) Uani 1 1 d . . . . .
N1 N 0.2183(8) 0.8924(7) 0.8588(7) 0.0575(19) Uani 1 1 d . . . . .
N2 N 0.4109(7) 0.8309(6) 0.6186(7) 0.0455(17) Uani 1 1 d . . . . .
O1 O 0.0405(6) 1.1003(5) 0.7480(6) 0.0590(16) Uani 1 1 d . . . . .
O2 O 0.2306(5) 1.0276(5) 0.4973(5) 0.0541(15) Uani 1 1 d . . . . .
O3 O -0.0719(6) 0.8740(5) 0.8368(5) 0.0519(15) Uani 1 1 d . . . . .
O4 O -0.0379(6) 0.9502(6) 0.5840(6) 0.0600(16) Uani 1 1 d . . . . .
O5 O 0.1971(6) 0.6679(5) 0.7411(5) 0.0538(15) Uani 1 1 d . . . . .
O6 O 0.2319(6) 0.7398(5) 0.4878(5) 0.0531(15) Uani 1 1 d . . . . .
C27 C 0.3187(16) 0.2274(12) 0.8525(15) 0.136(7) Uani 1 1 d . . . . .
H27 H 0.3250 0.1424 0.8366 0.163 Uiso 1 1 calc R U . . .
C28 C 0.3250(19) 0.2587(18) 0.9674(17) 0.158(8) Uani 1 1 d . U . . .
H28 H 0.3365 0.1949 1.0278 0.190 Uiso 1 1 calc R U . . .
Sm1 Sm 0.14400(2) 0.88391(2) 0.66581(2) 0.04496(12) Uani 1 1 d . . . . .

loop_
_atom_site_aniso_label
_atom_site_aniso_U_11
_atom_site_aniso_U_22
_atom_site_aniso_U_33
_atom_site_aniso_U_23
_atom_site_aniso_U_13
_atom_site_aniso_U_12
C12 0.059(9) 0.058(7) 0.052(7) -0.007(6) -0.006(6) -0.019(7)
C14 0.050(6) 0.040(6) 0.051(7) -0.018(5) -0.023(6) -0.002(5)
C36 0.041(6) 0.038(6) 0.050(7) -0.008(5) -0.020(5) 0.000(5)
C2 0.041(5) 0.053(5) 0.052(5) 0.009(5) -0.022(4) -0.010(4)
C15 0.045(5) 0.047(5) 0.059(6) -0.017(5) -0.027(5) 0.006(4)
C40 0.034(6) 0.055(7) 0.055(8) -0.006(6) -0.010(6) -0.005(5)
C24 0.040(6) 0.049(6) 0.052(7) 0.001(6) -0.010(6) -0.003(5)
C22 0.049(5) 0.051(5) 0.051(6) -0.009(5) -0.019(5) -0.004(4)
C39 0.045(5) 0.049(5) 0.074(7) 0.008(5) -0.019(5) -0.008(4)
C13 0.033(5) 0.067(6) 0.060(6) -0.012(5) -0.018(5) 0.006(4)
C3 0.080(8) 0.050(6) 0.050(6) 0.000(5) -0.022(6) -0.004(6)
C5 0.076(7) 0.050(6) 0.056(6) 0.000(5) -0.024(6) -0.002(5)
C35 0.052(5) 0.040(4) 0.066(6) -0.005(4) -0.023(5) -0.006(4)
C44 0.041(6) 0.087(8) 0.072(8) 0.005(7) -0.014(6) -0.004(6)
C38 0.045(6) 0.065(6) 0.086(8) -0.011(6) -0.036(6) -0.005(4)
C20 0.060(6) 0.079(6) 0.057(6) -0.011(5) -0.022(5) 0.000(5)
C19 0.077(8) 0.080(7) 0.066(7) 0.004(6) -0.034(6) -0.008(6)
C37 0.054(6) 0.068(6) 0.083(8) 0.000(6) -0.041(6) -0.007(5)
C25 0.067(7) 0.061(6) 0.055(6) 0.004(5) -0.014(6) 0.013(5)
C6 0.089(8) 0.061(6) 0.064(6) -0.014(5) -0.029(6) -0.008(5)
C45 0.054(6) 0.079(7) 0.096(8) -0.027(6) -0.031(6) 0.024(5)
C7 0.118(11) 0.055(6) 0.094(9) -0.016(6) -0.039(9) -0.004(6)
C21 0.065(7) 0.069(6) 0.057(6) -0.018(5) -0.018(6) -0.010(5)
C16 0.061(6) 0.082(7) 0.085(7) -0.004(6) -0.041(6) -0.008(5)
C34 0.078(7) 0.098(8) 0.074(8) -0.011(6) -0.050(7) -0.001(6)
C23 0.076(9) 0.055(7) 0.060(8) -0.001(7) -0.020(7) 0.011(6)
C30 0.106(9) 0.074(7) 0.075(8) 0.005(6) -0.041(7) -0.009(6)
C42 0.034(6) 0.100(8) 0.123(11) -0.032(9) -0.028(7) 0.006(6)
C10 0.099(10) 0.065(7) 0.099(10) -0.006(7) 0.002(8) -0.025(7)
C8 0.099(10) 0.079(8) 0.088(9) -0.027(7) -0.006(8) 0.016(7)
C17 0.056(6) 0.094(8) 0.095(9) -0.007(7) -0.046(7) -0.001(6)
C33 0.116(10) 0.090(8) 0.067(8) -0.007(6) -0.056(8) -0.018(7)
C4 0.065(8) 0.045(6) 0.051(8) 0.002(7) -0.025(7) -0.008(6)
C26 0.149(12) 0.064(7) 0.094(9) 0.014(7) -0.029(9) 0.004(7)
C41 0.044(6) 0.112(9) 0.127(11) -0.038(8) -0.047(7) 0.009(6)
C46 0.107(10) 0.053(6) 0.177(14) -0.017(8) -0.058(10) -0.012(6)
C11 0.048(6) 0.078(7) 0.062(7) -0.012(6) -0.018(5) -0.010(5)
C18 0.092(9) 0.078(7) 0.084(8) 0.002(6) -0.062(8) -0.005(6)
C43 0.059(7) 0.103(9) 0.128(11) -0.012(8) 0.000(7) -0.028(7)
C1 0.067(7) 0.057(5) 0.040(5) 0.008(5) -0.017(5) -0.012(5)
C47 0.084(10) 0.168(13) 0.130(12) -0.071(11) -0.049(9) 0.047(9)
C32 0.084(8) 0.095(8) 0.053(6) -0.008(6) -0.021(6) -0.020(7)
C31 0.064(7) 0.089(7) 0.056(6) -0.014(6) -0.014(6) -0.016(5)
C9 0.116(11) 0.076(8) 0.105(10) -0.025(8) 0.032(9) -0.016(8)
C29 0.147(13) 0.152(10) 0.083(10) 0.053(10) -0.051(9) -0.013(11)
F1 0.202(9) 0.260(11) 0.057(4) 0.035(5) -0.061(5) -0.149(8)
F2 0.063(5) 0.284(11) 0.075(5) 0.066(6) -0.002(4) -0.022(6)
F3 0.278(12) 0.090(5) 0.063(4) 0.026(4) -0.008(6) -0.019(6)
F4 0.102(6) 0.226(9) 0.063(4) -0.040(5) -0.001(4) -0.069(6)
F5 0.077(6) 0.190(9) 0.069(5) 0.002(5) 0.006(4) 0.050(5)
F6 0.156(7) 0.104(5) 0.092(5) 0.020(4) -0.009(5) -0.062(5)
F7 0.090(5) 0.142(6) 0.065(4) -0.014(4) 0.002(4) -0.046(4)
F8 0.158(7) 0.088(4) 0.064(4) -0.032(3) -0.018(4) 0.024(5)
F9 0.093(5) 0.183(7) 0.065(4) -0.036(4) -0.035(4) -0.029(5)
N1 0.049(4) 0.064(4) 0.057(5) -0.012(4) -0.023(4) -0.001(4)
N2 0.048(4) 0.042(4) 0.042(4) 0.001(3) -0.019(4) -0.004(3)
O1 0.066(4) 0.050(3) 0.045(4) -0.004(3) -0.010(3) -0.005(3)
O2 0.046(3) 0.051(3) 0.049(3) 0.005(3) -0.010(3) -0.002(3)
O3 0.043(3) 0.053(3) 0.048(3) 0.002(3) -0.014(3) -0.001(3)
O4 0.039(4) 0.083(4) 0.051(4) -0.014(3) -0.022(3) 0.008(3)
O5 0.061(4) 0.042(3) 0.049(3) -0.002(3) -0.016(3) -0.004(3)
O6 0.056(4) 0.056(3) 0.047(3) -0.004(3) -0.022(3) -0.008(3)
C27 0.140(13) 0.068(8) 0.112(12) 0.023(9) 0.000(11) 0.028(8)
C28 0.163(16) 0.128(10) 0.089(11) 0.041(11) -0.002(12) 0.024(12)
Sm1 0.0406(2) 0.04323(19) 0.0452(2) -0.00264(15) -0.01698(16) 0.00005(14)

loop_
_atom_type_symbol
_atom_type_description
_atom_type_scat_dispersion_real
_atom_type_scat_dispersion_imag
_atom_type_scat_source
C C 0.0033 0.0016 'International Tables Vol C Tables 4.2.6.8 and 6.1.1.4'
H H 0.0000 0.0000 'International Tables Vol C Tables 4.2.6.8 and 6.1.1.4'
N N 0.0061 0.0033 'International Tables Vol C Tables 4.2.6.8 and 6.1.1.4'
O O 0.0106 0.0060 'International Tables Vol C Tables 4.2.6.8 and 6.1.1.4'
F F 0.0171 0.0103 'International Tables Vol C Tables 4.2.6.8 and 6.1.1.4'
Sm Sm -0.1638 3.4418 'International Tables Vol C Tables 4.2.6.8 and 6.1.1.4'

loop_
_geom_angle_atom_site_label_1
_geom_angle_atom_site_label_2
_geom_angle_atom_site_label_3
_geom_angle
_geom_angle_site_symmetry_1
_geom_angle_site_symmetry_3
_geom_angle_publ_flag
O3 C12 C13 128.1(12) . . ?
O3 C12 C11 113.1(12) . . ?
C13 C12 C11 118.8(13) . . ?
O4 C14 C13 122.9(12) . . ?
O4 C14 C15 115.3(10) . . ?
C13 C14 C15 121.8(11) . . ?
N2 C36 C37 118.8(11) . . ?
N2 C36 C35 116.8(10) . . ?
C37 C36 C35 124.4(11) . . ?
O2 C2 C3 127.8(8) . . ?
O2 C2 C1 113.9(8) . . ?
C3 C2 C1 118.3(8) . . ?
C20 C15 C16 119.3(9) . . ?
C20 C15 C14 119.1(9) . . ?
C16 C15 C14 121.5(10) . . ?
N2 C40 C39 120.7(13) . . ?
N2 C40 H40 119.7 . . ?
C39 C40 H40 119.7 . . ?
O5 C24 C23 123.4(11) . . ?
O5 C24 C25 117.1(10) . . ?
C23 C24 C25 119.6(10) . . ?
O6 C22 C23 129.6(10) . . ?
O6 C22 C21 113.6(8) . . ?
C23 C22 C21 116.9(9) . . ?
C38 C39 C40 118.7(11) . . ?
C38 C39 C44 117.2(9) . . ?
C40 C39 C44 124.1(11) . . ?
C12 C13 C14 124.0(11) . . ?
C12 C13 H13 118.0 . . ?
C14 C13 H13 118.0 . . ?
C2 C3 C4 124.4(9) . . ?
C2 C3 H3 117.8 . . ?
C4 C3 H3 117.8 . . ?
C10 C5 C6 118.4(10) . . ?
C10 C5 C4 119.1(10) . . ?
C6 C5 C4 122.4(10) . . ?
N1 C35 C34 119.9(9) . . ?
N1 C35 C36 117.3(9) . . ?
C34 C35 C36 122.8(9) . . ?
C39 C44 C43 107.4(11) . . ?
C39 C44 C45 108.8(9) . . ?
C43 C44 C45 87.7(9) . . ?
C39 C44 H44 116.4 . . ?
C43 C44 H44 116.4 . . ?
C45 C44 H44 116.4 . . ?
C37 C38 C39 118.5(8) . . ?
C37 C38 C41 123.9(10) . . ?
C39 C38 C41 117.6(10) . . ?
C15 C20 C19 120.4(10) . . ?
C15 C20 H20 119.8 . . ?
C19 C20 H20 119.8 . . ?
C18 C19 C20 119.5(10) . . ?
C18 C19 H19 120.2 . . ?
C20 C19 H19 120.2 . . ?
C38 C37 C36 121.7(10) . . ?
C38 C37 H37 119.1 . . ?
C36 C37 H37 119.1 . . ?
C30 C25 C26 119.1(10) . . ?
C30 C25 C24 120.0(10) . . ?
C26 C25 C24 120.3(11) . . ?
C7 C6 C5 119.5(11) . . ?
C7 C6 H6 120.3 . . ?
C5 C6 H6 120.3 . . ?
C46 C45 C47 110.7(11) . . ?
C46 C45 C42 117.9(10) . . ?
C47 C45 C42 111.4(10) . . ?
C46 C45 C44 119.8(9) . . ?
C47 C45 C44 110.9(10) . . ?
C42 C45 C44 83.5(9) . . ?
C8 C7 C6 120.6(11) . . ?
C8 C7 H7 119.7 . . ?
C6 C7 H7 119.7 . . ?
F8 C21 F7 104.5(9) . . ?
F8 C21 F9 105.4(9) . . ?
F7 C21 F9 104.1(8) . . ?
F8 C21 C22 116.6(8) . . ?
F7 C21 C22 112.4(8) . . ?
F9 C21 C22 112.8(8) . . ?
C15 C16 C17 119.8(10) . . ?
C15 C16 H16 120.1 . . ?
C17 C16 H16 120.1 . . ?
C33 C34 C35 120.8(10) . . ?
C33 C34 H34 119.6 . . ?
C35 C34 H34 119.6 . . ?
C22 C23 C24 121.6(11) . . ?
C22 C23 H23 119.2 . . ?
C24 C23 H23 119.2 . . ?
C25 C30 C29 122.3(12) . . ?
C25 C30 H30 118.9 . . ?
C29 C30 H30 118.9 . . ?
C41 C42 C43 109.7(10) . . ?
C41 C42 C45 111.6(9) . . ?
C43 C42 C45 88.1(9) . . ?
C41 C42 H42 114.8 . . ?
C43 C42 H42 114.8 . . ?
C45 C42 H42 114.8 . . ?
C5 C10 C9 121.8(11) . . ?
C5 C10 H10 119.1 . . ?
C9 C10 H10 119.1 . . ?
C9 C8 C7 120.0(11) . . ?
C9 C8 H8 120.0 . . ?
C7 C8 H8 120.0 . . ?
C18 C17 C16 119.7(10) . . ?
C18 C17 H17 120.1 . . ?
C16 C17 H17 120.1 . . ?
C32 C33 C34 118.1(11) . . ?
C32 C33 H33 120.9 . . ?
C34 C33 H33 120.9 . . ?
O1 C4 C3 121.4(11) . . ?
O1 C4 C5 118.8(10) . . ?
C3 C4 C5 119.8(9) . . ?
C27 C26 C25 119.5(14) . . ?
C27 C26 H26 120.2 . . ?
C25 C26 H26 120.2 . . ?
C42 C41 C38 110.4(9) . . ?
C42 C41 H41A 109.6 . . ?
C38 C41 H41A 109.6 . . ?
C42 C41 H41B 109.6 . . ?
C38 C41 H41B 109.6 . . ?
H41A C41 H41B 108.1 . . ?
C45 C46 H46A 109.5 . . ?
C45 C46 H46B 109.5 . . ?
H46A C46 H46B 109.5 . . ?
C45 C46 H46C 109.5 . . ?
H46A C46 H46C 109.5 . . ?
H46B C46 H46C 109.5 . . ?
F6 C11 F5 105.9(10) . . ?
F6 C11 F4 104.4(9) . . ?
F5 C11 F4 105.2(10) . . ?
F6 C11 C12 112.9(10) . . ?
F5 C11 C12 115.9(10) . . ?
F4 C11 C12 111.7(10) . . ?
C19 C18 C17 121.3(10) . . ?
C19 C18 H18 119.4 . . ?
C17 C18 H18 119.4 . . ?
C44 C43 C42 86.8(8) . . ?
C44 C43 H43A 114.2 . . ?
C42 C43 H43A 114.2 . . ?
C44 C43 H43B 114.2 . . ?
C42 C43 H43B 114.2 . . ?
H43A C43 H43B 111.3 . . ?
F2 C1 F3 106.3(9) . . ?
F2 C1 F1 104.3(9) . . ?
F3 C1 F1 101.9(9) . . ?
F2 C1 C2 114.5(8) . . ?
F3 C1 C2 116.1(8) . . ?
F1 C1 C2 112.4(8) . . ?
C45 C47 H47A 109.5 . . ?
C45 C47 H47B 109.5 . . ?
H47A C47 H47B 109.5 . . ?
C45 C47 H47C 109.5 . . ?
H47A C47 H47C 109.5 . . ?
H47B C47 H47C 109.5 . . ?
C33 C32 C31 119.8(11) . . ?
C33 C32 H32 120.1 . . ?
C31 C32 H32 120.1 . . ?
N1 C31 C32 122.0(10) . . ?
N1 C31 H31 119.0 . . ?
C32 C31 H31 119.0 . . ?
C8 C9 C10 119.5(11) . . ?
C8 C9 H9 120.3 . . ?
C10 C9 H9 120.3 . . ?
C30 C29 C28 119.0(16) . . ?
C30 C29 H29 120.5 . . ?
C28 C29 H29 120.5 . . ?
C31 N1 C35 119.4(9) . . ?
C31 N1 Sm1 119.3(6) . . ?
C35 N1 Sm1 120.9(6) . . ?
C40 N2 C36 121.6(10) . . ?
C40 N2 Sm1 116.3(8) . . ?
C36 N2 Sm1 120.3(7) . . ?
C4 O1 Sm1 137.8(7) . . ?
C2 O2 Sm1 133.1(5) . . ?
C12 O3 Sm1 130.8(7) . . ?
C14 O4 Sm1 135.8(7) . . ?
C24 O5 Sm1 137.8(7) . . ?
C22 O6 Sm1 133.5(5) . . ?
C28 C27 C26 120.1(15) . . ?
C28 C27 H27 120.0 . . ?
C26 C27 H27 120.0 . . ?
C27 C28 C29 119.2(14) . . ?
C27 C28 H28 120.4 . . ?
C29 C28 H28 120.4 . . ?
O2 Sm1 O3 138.12(17) . . ?
O2 Sm1 O6 81.89(19) . . ?
O3 Sm1 O6 117.8(2) . . ?
O2 Sm1 O5 143.28(18) . . ?
O3 Sm1 O5 77.85(18) . . ?
O6 Sm1 O5 71.07(19) . . ?
O2 Sm1 O4 77.8(2) . . ?
O3 Sm1 O4 71.3(2) . . ?
O6 Sm1 O4 78.7(2) . . ?
O5 Sm1 O4 118.8(2) . . ?
O2 Sm1 O1 71.47(19) . . ?
O3 Sm1 O1 75.58(19) . . ?
O6 Sm1 O1 148.53(18) . . ?
O5 Sm1 O1 140.1(2) . . ?
O4 Sm1 O1 79.6(2) . . ?
O2 Sm1 N1 111.9(2) . . ?
O3 Sm1 N1 82.3(2) . . ?
O6 Sm1 N1 133.2(2) . . ?
O5 Sm1 N1 73.3(2) . . ?
O4 Sm1 N1 146.6(2) . . ?
O1 Sm1 N1 74.1(2) . . ?
O2 Sm1 N2 75.37(19) . . ?
O3 Sm1 N2 140.48(19) . . ?
O6 Sm1 N2 80.6(2) . . ?
O5 Sm1 N2 76.06(19) . . ?
O4 Sm1 N2 148.0(2) . . ?
O1 Sm1 N2 107.6(2) . . ?
N1 Sm1 N2 62.0(2) . . ?

loop_
_geom_bond_atom_site_label_1
_geom_bond_atom_site_label_2
_geom_bond_distance
_geom_bond_site_symmetry_2
_geom_bond_publ_flag
C12 O3 1.295(17) . ?
C12 C13 1.343(17) . ?
C12 C11 1.499(17) . ?
C14 O4 1.267(14) . ?
C14 C13 1.408(16) . ?
C14 C15 1.507(15) . ?
C36 N2 1.360(14) . ?
C36 C37 1.395(15) . ?
C36 C35 1.446(14) . ?
C2 O2 1.261(9) . ?
C2 C3 1.379(12) . ?
C2 C1 1.499(12) . ?
C15 C20 1.378(12) . ?
C15 C16 1.381(12) . ?
C40 N2 1.328(15) . ?
C40 C39 1.432(16) . ?
C40 H40 0.9300 . ?
C24 O5 1.250(11) . ?
C24 C23 1.439(14) . ?
C24 C25 1.503(14) . ?
C22 O6 1.251(9) . ?
C22 C23 1.365(14) . ?
C22 C21 1.503(13) . ?
C39 C38 1.385(13) . ?
C39 C44 1.495(15) . ?
C13 H13 0.9300 . ?
C3 C4 1.421(14) . ?
C3 H3 0.9300 . ?
C5 C10 1.346(14) . ?
C5 C6 1.382(13) . ?
C5 C4 1.484(14) . ?
C35 N1 1.350(10) . ?
C35 C34 1.390(13) . ?
C44 C43 1.528(16) . ?
C44 C45 1.585(14) . ?
C44 H44 0.9800 . ?
C38 C37 1.377(13) . ?
C38 C41 1.525(12) . ?
C20 C19 1.388(13) . ?
C20 H20 0.9300 . ?
C19 C18 1.358(14) . ?
C19 H19 0.9300 . ?
C37 H37 0.9300 . ?
C25 C30 1.353(14) . ?
C25 C26 1.406(15) . ?
C6 C7 1.381(14) . ?
C6 H6 0.9300 . ?
C45 C46 1.512(15) . ?
C45 C47 1.534(16) . ?
C45 C42 1.572(16) . ?
C7 C8 1.355(16) . ?
C7 H7 0.9300 . ?
C21 F8 1.319(10) . ?
C21 F7 1.324(11) . ?
C21 F9 1.327(11) . ?
C16 C17 1.395(13) . ?
C16 H16 0.9300 . ?
C34 C33 1.370(14) . ?
C34 H34 0.9300 . ?
C23 H23 0.9300 . ?
C30 C29 1.379(14) . ?
C30 H30 0.9300 . ?
C42 C41 1.503(16) . ?
C42 C43 1.531(15) . ?
C42 H42 0.9800 . ?
C10 C9 1.378(15) . ?
C10 H10 0.9300 . ?
C8 C9 1.347(16) . ?
C8 H8 0.9300 . ?
C17 C18 1.360(14) . ?
C17 H17 0.9300 . ?
C33 C32 1.365(15) . ?
C33 H33 0.9300 . ?
C4 O1 1.266(12) . ?
C26 C27 1.400(15) . ?
C26 H26 0.9300 . ?
C41 H41A 0.9700 . ?
C41 H41B 0.9700 . ?
C46 H46A 0.9600 . ?
C46 H46B 0.9600 . ?
C46 H46C 0.9600 . ?
C11 F6 1.280(11) . ?
C11 F5 1.287(11) . ?
C11 F4 1.325(12) . ?
C18 H18 0.9300 . ?
C43 H43A 0.9700 . ?
C43 H43B 0.9700 . ?
C1 F2 1.257(11) . ?
C1 F3 1.273(10) . ?
C1 F1 1.295(11) . ?
C47 H47A 0.9600 . ?
C47 H47B 0.9600 . ?
C47 H47C 0.9600 . ?
C32 C31 1.381(13) . ?
C32 H32 0.9300 . ?
C31 N1 1.332(11) . ?
C31 H31 0.9300 . ?
C9 H9 0.9300 . ?
C29 C28 1.41(2) . ?
C29 H29 0.9300 . ?
N1 Sm1 2.602(7) . ?
N2 Sm1 2.602(7) . ?
O1 Sm1 2.393(6) . ?
O2 Sm1 2.365(5) . ?
O3 Sm1 2.373(5) . ?
O4 Sm1 2.379(6) . ?
O5 Sm1 2.379(5) . ?
O6 Sm1 2.377(6) . ?
C27 C28 1.40(2) . ?
C27 H27 0.9300 . ?
C28 H28 0.9300 . ?
